data_7039407
loop_
_publ_author_name
'Mondal, Bijan'
'Bhattacharyya, Moulika'
'Varghese, Babu'
'Ghosh, Sundargopal'

_publ_section_title
;
 Hypo-electronic triple-decker sandwich complexes: synthesis and
 structural characterization of [(Cp*Mo)2{\m-\h(6):\h(6)-B4H4E-Ru(CO)3}]
 (E = S, Se, Te or Ru(CO)3 and Cp* = \h(5)-C5Me5).
;
_journal_issue 27
_journal_name_full 'Dalton transactions (Cambridge, England : 2003)'
_journal_page_first 10999
_journal_page_last 11007
_journal_paper_doi 10.1039/c6dt01214k
_journal_volume 45
_journal_year 2016
_chemical_formula_sum 'C23 H34 B4 Mo2 O3 Ru Se'
_chemical_formula_weight 773.65
_space_group_crystal_system monoclinic
_space_group_IT_number 14
_space_group_name_Hall '-P 2ybc'
_space_group_name_H-M_alt 'P 1 21/c 1'
_symmetry_space_group_name_Hall '-P 2ybc'
_symmetry_space_group_name_H-M 'P 1 21/c 1'
_atom_sites_solution_hydrogens geom
_audit_block_doi 10.5517/cc1js55n
_audit_creation_method SHELXL-2014/7
_audit_update_record
;
2015-09-09 deposited with the CCDC.
2016-06-01 downloaded from the CCDC.
;
_cell_angle_alpha 90
_cell_angle_beta 93.8254(10)
_cell_angle_gamma 90
_cell_formula_units_Z 4
_cell_length_a 11.6583(3)
_cell_length_b 15.8237(3)
_cell_length_c 15.3209(3)
_cell_measurement_reflns_used 9104
_cell_measurement_temperature 296(2)
_cell_measurement_theta_max 27.02
_cell_measurement_theta_min 2.61
_cell_volume 2820.06(11)
_computing_cell_refinement 'Bruker SAINT'
_computing_data_collection 'Bruker APEX2'
_computing_data_reduction 'Bruker SAINT'
_computing_molecular_graphics 'Bruker SHELXTL'
_computing_publication_material 'Bruker SHELXTL'
_computing_structure_refinement 'SHELXL-2014/7 (Sheldrick, 2014)'
_computing_structure_solution 'SHELXS-97 (Sheldrick 2008)'
_diffrn_ambient_temperature 296(2)
_diffrn_measured_fraction_theta_full 0.998
_diffrn_measured_fraction_theta_max 0.998
_diffrn_measurement_device_type 'Bruker APEX-II CCD'
_diffrn_measurement_method '\f and \w scans'
_diffrn_radiation_type MoK\a
_diffrn_radiation_wavelength 0.71073
_diffrn_reflns_av_R_equivalents 0.0270
_diffrn_reflns_av_unetI/netI 0.0248
_diffrn_reflns_Laue_measured_fraction_full 0.998
_diffrn_reflns_Laue_measured_fraction_max 0.998
_diffrn_reflns_limit_h_max 13
_diffrn_reflns_limit_h_min -13
_diffrn_reflns_limit_k_max 16
_diffrn_reflns_limit_k_min -18
_diffrn_reflns_limit_l_max 18
_diffrn_reflns_limit_l_min -18
_diffrn_reflns_number 21670
_diffrn_reflns_point_group_measured_fraction_full 0.998
_diffrn_reflns_point_group_measured_fraction_max 0.998
_diffrn_reflns_theta_full 25.000
_diffrn_reflns_theta_max 25.000
_diffrn_reflns_theta_min 1.852
_exptl_absorpt_coefficient_mu 2.718
_exptl_absorpt_correction_type none
_exptl_crystal_colour red
_exptl_crystal_density_diffrn 1.822
_exptl_crystal_description REctangular
_exptl_crystal_F_000 1512
_exptl_crystal_size_max 0.250
_exptl_crystal_size_mid 0.160
_exptl_crystal_size_min 0.120
_refine_diff_density_max 1.528
_refine_diff_density_min -0.818
_refine_diff_density_rms 0.114
_refine_ls_extinction_method none
_refine_ls_goodness_of_fit_ref 1.130
_refine_ls_hydrogen_treatment constr
_refine_ls_matrix_type full
_refine_ls_number_parameters 317
_refine_ls_number_reflns 4951
_refine_ls_number_restraints 0
_refine_ls_restrained_S_all 1.130
_refine_ls_R_factor_all 0.0437
_refine_ls_R_factor_gt 0.0367
_refine_ls_shift/su_max 0.004
_refine_ls_shift/su_mean 0.000
_refine_ls_structure_factor_coef Fsqd
_refine_ls_weighting_details 'w=1/[\s^2^(Fo^2^)+(0.0252P)^2^+16.3616P] where P=(Fo^2^+2Fc^2^)/3'
_refine_ls_weighting_scheme calc
_refine_ls_wR_factor_gt 0.0914
_refine_ls_wR_factor_ref 0.0947
_reflns_Friedel_coverage 0.000
_reflns_number_gt 4334
_reflns_number_total 4951
_reflns_threshold_expression 'I > 2\s(I)'
_cod_data_source_file c6dt01214k2.cif
_cod_data_source_block mose1
_cod_depositor_comments 'Adding full bibliography for 7039405--7039408.cif.'
_cod_database_code 7039407
_shelx_shelxl_version_number 2014/7
_shelx_space_group_comment
; 
The symmetry employed for this shelxl refinement is uniquely defined 
by the following loop, which should always be used as a source of 
symmetry information in preference to the above space-group names. 
They are only intended as comments. 
;
_shelx_estimated_absorpt_t_min 0.550
_shelx_estimated_absorpt_t_max 0.736

loop_
_space_group_symop_operation_xyz
'x, y, z'
'-x, y+1/2, -z+1/2'
'-x, -y, -z'
'x, -y-1/2, z-1/2'

loop_
_atom_site_label
_atom_site_type_symbol
_atom_site_fract_x
_atom_site_fract_y
_atom_site_fract_z
_atom_site_U_iso_or_equiv
_atom_site_adp_type
_atom_site_occupancy
_atom_site_site_symmetry_order
_atom_site_calc_flag
_atom_site_refinement_flags_posn
_atom_site_refinement_flags_adp
B1 B 0.3002(6) 0.0290(5) 0.3448(4) 0.0395(17) Uani 1 1 d . .
H1 H 0.3314 0.0406 0.4131 0.047 Uiso 1 1 calc R U
B2 B 0.3491(6) 0.0891(5) 0.2610(5) 0.0367(16) Uani 1 1 d . .
H2 H 0.3971 0.1470 0.2791 0.044 Uiso 1 1 calc R U
B3 B 0.3511(6) 0.0495(5) 0.1562(4) 0.0355(16) Uani 1 1 d . .
H3 H 0.4131 0.0740 0.1114 0.043 Uiso 1 1 calc R U
B4 B 0.2432(7) -0.0123(5) 0.1112(5) 0.0419(17) Uani 1 1 d . .
H4 H 0.2276 -0.0172 0.0398 0.050 Uiso 1 1 calc R U
C1 C 0.4377(5) -0.1850(4) 0.2746(5) 0.0411(15) Uani 1 1 d . .
C2 C 0.4708(6) -0.1570(4) 0.1914(4) 0.0450(16) Uani 1 1 d . .
C3 C 0.5368(5) -0.0820(4) 0.2052(4) 0.0401(15) Uani 1 1 d . .
C4 C 0.5426(5) -0.0638(4) 0.2953(4) 0.0392(15) Uani 1 1 d . .
C5 C 0.4832(5) -0.1267(4) 0.3377(4) 0.0363(14) Uani 1 1 d . .
C6 C 0.4794(7) -0.1341(6) 0.4355(4) 0.062(2) Uani 1 1 d . .
H6A H 0.5523 -0.1538 0.4602 0.092 Uiso 1 1 calc R U
H6B H 0.4204 -0.1733 0.4490 0.092 Uiso 1 1 calc R U
H6C H 0.4630 -0.0797 0.4596 0.092 Uiso 1 1 calc R U
C7 C 0.3782(7) -0.2661(4) 0.2934(7) 0.073(3) Uani 1 1 d . .
H7A H 0.3343 -0.2590 0.3437 0.110 Uiso 1 1 calc R U
H7B H 0.4343 -0.3098 0.3047 0.110 Uiso 1 1 calc R U
H7C H 0.3278 -0.2816 0.2439 0.110 Uiso 1 1 calc R U
C8 C 0.4482(8) -0.2026(6) 0.1062(6) 0.081(3) Uani 1 1 d . .
H8A H 0.5144 -0.2356 0.0940 0.122 Uiso 1 1 calc R U
H8B H 0.4327 -0.1622 0.0601 0.122 Uiso 1 1 calc R U
H8C H 0.3830 -0.2392 0.1099 0.122 Uiso 1 1 calc R U
C9 C 0.6031(7) -0.0368(6) 0.1378(5) 0.067(2) Uani 1 1 d . .
H9A H 0.6016 0.0230 0.1486 0.100 Uiso 1 1 calc R U
H9B H 0.5685 -0.0483 0.0804 0.100 Uiso 1 1 calc R U
H9C H 0.6813 -0.0562 0.1416 0.100 Uiso 1 1 calc R U
C10 C 0.6118(6) 0.0067(5) 0.3405(5) 0.062(2) Uani 1 1 d . .
H10A H 0.6385 0.0446 0.2974 0.092 Uiso 1 1 calc R U
H10B H 0.6765 -0.0170 0.3740 0.092 Uiso 1 1 calc R U
H10C H 0.5643 0.0369 0.3786 0.092 Uiso 1 1 calc R U
C11 C -0.0018(5) 0.1263(4) 0.1718(4) 0.0375(14) Uani 1 1 d . .
C12 C 0.0810(5) 0.1527(4) 0.1135(4) 0.0376(14) Uani 1 1 d . .
C13 C 0.1641(5) 0.2030(4) 0.1607(4) 0.0393(15) Uani 1 1 d . .
C14 C 0.1346(6) 0.2060(4) 0.2493(4) 0.0395(15) Uani 1 1 d . .
C15 C 0.0306(5) 0.1598(4) 0.2553(4) 0.0376(14) Uani 1 1 d . .
C16 C -0.0411(7) 0.1595(5) 0.3339(5) 0.064(2) Uani 1 1 d . .
H16A H -0.0872 0.2098 0.3336 0.095 Uiso 1 1 calc R U
H16B H 0.0086 0.1579 0.3864 0.095 Uiso 1 1 calc R U
H16C H -0.0902 0.1108 0.3316 0.095 Uiso 1 1 calc R U
C17 C -0.1113(6) 0.0784(5) 0.1458(6) 0.061(2) Uani 1 1 d . .
H17A H -0.1405 0.0531 0.1968 0.092 Uiso 1 1 calc R U
H17B H -0.0952 0.0351 0.1045 0.092 Uiso 1 1 calc R U
H17C H -0.1675 0.1167 0.1197 0.092 Uiso 1 1 calc R U
C18 C 0.0713(7) 0.1391(5) 0.0164(5) 0.065(2) Uani 1 1 d . .
H18A H 0.0328 0.0865 0.0034 0.097 Uiso 1 1 calc R U
H18B H 0.1467 0.1376 -0.0051 0.097 Uiso 1 1 calc R U
H18C H 0.0281 0.1846 -0.0112 0.097 Uiso 1 1 calc R U
C19 C 0.2585(7) 0.2506(5) 0.1215(6) 0.063(2) Uani 1 1 d . .
H19A H 0.2282 0.3018 0.0954 0.094 Uiso 1 1 calc R U
H19B H 0.2909 0.2164 0.0776 0.094 Uiso 1 1 calc R U
H19C H 0.3171 0.2642 0.1663 0.094 Uiso 1 1 calc R U
C20 C 0.1939(7) 0.2575(5) 0.3212(5) 0.064(2) Uani 1 1 d . .
H20A H 0.1515 0.3087 0.3290 0.096 Uiso 1 1 calc R U
H20B H 0.2703 0.2713 0.3059 0.096 Uiso 1 1 calc R U
H20C H 0.1979 0.2256 0.3746 0.096 Uiso 1 1 calc R U
C21 C 0.1648(7) -0.1594(5) 0.4028(6) 0.064(2) Uani 1 1 d . .
C22 C -0.0226(6) -0.0636(4) 0.3205(5) 0.0465(17) Uani 1 1 d . .
C23 C 0.1350(7) 0.0108(6) 0.4374(5) 0.060(2) Uani 1 1 d . .
Mo1 Mo 0.34945(4) -0.05481(3) 0.24287(3) 0.02612(13) Uani 1 1 d . .
Mo2 Mo 0.17798(4) 0.06583(3) 0.21711(3) 0.02547(13) Uani 1 1 d . .
O1 O 0.1753(7) -0.2167(5) 0.4470(5) 0.107(3) Uani 1 1 d . .
O2 O -0.1190(5) -0.0687(4) 0.3062(4) 0.0738(17) Uani 1 1 d . .
O3 O 0.1259(6) 0.0517(5) 0.4988(4) 0.100(2) Uani 1 1 d . .
Ru1 Ru 0.14109(4) -0.05532(3) 0.33826(3) 0.03478(14) Uani 1 1 d . .
Se1 Se 0.15517(6) -0.10018(4) 0.17963(4) 0.04009(17) Uani 1 1 d . .

loop_
_atom_site_aniso_label
_atom_site_aniso_U_11
_atom_site_aniso_U_22
_atom_site_aniso_U_33
_atom_site_aniso_U_23
_atom_site_aniso_U_13
_atom_site_aniso_U_12
B1 0.035(4) 0.057(5) 0.027(3) 0.002(3) 0.003(3) 0.014(3)
B2 0.025(4) 0.038(4) 0.047(4) -0.004(3) 0.003(3) -0.005(3)
B3 0.032(4) 0.041(4) 0.036(4) 0.004(3) 0.016(3) 0.004(3)
B4 0.045(4) 0.049(4) 0.031(4) -0.003(3) -0.003(3) 0.003(4)
C1 0.034(3) 0.029(3) 0.062(4) 0.002(3) 0.008(3) 0.009(3)
C2 0.040(4) 0.047(4) 0.048(4) -0.016(3) 0.002(3) 0.018(3)
C3 0.029(3) 0.047(4) 0.046(4) 0.004(3) 0.010(3) 0.013(3)
C4 0.021(3) 0.042(4) 0.053(4) -0.002(3) -0.003(3) 0.010(3)
C5 0.031(3) 0.043(4) 0.035(3) 0.002(3) -0.002(3) 0.016(3)
C6 0.059(5) 0.088(6) 0.037(4) 0.012(4) -0.001(3) 0.026(4)
C7 0.059(5) 0.030(4) 0.131(8) 0.006(4) 0.012(5) 0.003(4)
C8 0.082(6) 0.090(7) 0.070(6) -0.041(5) -0.007(5) 0.031(5)
C9 0.046(4) 0.093(6) 0.065(5) 0.024(5) 0.028(4) 0.016(4)
C10 0.039(4) 0.061(5) 0.083(6) -0.013(4) -0.014(4) 0.003(4)
C11 0.025(3) 0.036(3) 0.049(4) -0.001(3) -0.011(3) 0.008(3)
C12 0.040(4) 0.035(3) 0.037(3) 0.005(3) -0.004(3) 0.007(3)
C13 0.037(4) 0.027(3) 0.053(4) 0.008(3) 0.001(3) 0.004(3)
C14 0.040(4) 0.030(3) 0.048(4) -0.004(3) -0.001(3) 0.006(3)
C15 0.035(3) 0.030(3) 0.047(4) 0.000(3) 0.003(3) 0.011(3)
C16 0.072(5) 0.052(5) 0.071(5) -0.001(4) 0.039(4) 0.022(4)
C17 0.038(4) 0.056(5) 0.088(6) -0.001(4) -0.013(4) -0.002(4)
C18 0.082(6) 0.068(5) 0.042(4) 0.010(4) -0.012(4) 0.016(5)
C19 0.052(5) 0.044(4) 0.094(6) 0.019(4) 0.016(4) -0.001(4)
C20 0.073(6) 0.044(4) 0.072(5) -0.024(4) -0.016(4) 0.004(4)
C21 0.060(5) 0.061(5) 0.074(5) 0.018(4) 0.018(4) 0.004(4)
C22 0.039(4) 0.051(4) 0.052(4) 0.000(3) 0.020(3) -0.005(3)
C23 0.048(4) 0.093(6) 0.040(4) -0.005(4) 0.013(3) -0.007(4)
Mo1 0.0229(3) 0.0278(3) 0.0276(2) -0.0016(2) 0.00142(19) 0.0026(2)
Mo2 0.0215(2) 0.0258(2) 0.0289(3) -0.0009(2) -0.00015(18) 0.00058(19)
O1 0.113(6) 0.082(5) 0.130(6) 0.061(5) 0.036(5) 0.017(4)
O2 0.036(3) 0.097(5) 0.090(4) -0.006(3) 0.009(3) -0.011(3)
O3 0.092(5) 0.147(7) 0.065(4) -0.048(4) 0.030(4) -0.020(5)
Ru1 0.0302(3) 0.0368(3) 0.0381(3) 0.0044(2) 0.0083(2) -0.0016(2)
Se1 0.0363(4) 0.0370(4) 0.0460(4) -0.0129(3) -0.0043(3) -0.0043(3)

loop_
_atom_type_symbol
_atom_type_description
_atom_type_scat_dispersion_real
_atom_type_scat_dispersion_imag
_atom_type_scat_source
C C 0.0033 0.0016 'International Tables Vol C Tables 4.2.6.8 and 6.1.1.4'
H H 0.0000 0.0000 'International Tables Vol C Tables 4.2.6.8 and 6.1.1.4'
B B 0.0013 0.0007 'International Tables Vol C Tables 4.2.6.8 and 6.1.1.4'
O O 0.0106 0.0060 'International Tables Vol C Tables 4.2.6.8 and 6.1.1.4'
Se Se -0.0929 2.2259 'International Tables Vol C Tables 4.2.6.8 and 6.1.1.4'
Mo Mo -1.6832 0.6857 'International Tables Vol C Tables 4.2.6.8 and 6.1.1.4'
Ru Ru -1.2594 0.8363 'International Tables Vol C Tables 4.2.6.8 and 6.1.1.4'

loop_
_geom_angle_atom_site_label_1
_geom_angle_atom_site_label_2
_geom_angle_atom_site_label_3
_geom_angle
B2 B1 Mo1 71.5(3)
B2 B1 Ru1 126.7(4)
Mo1 B1 Ru1 82.2(3)
B2 B1 Mo2 58.0(3)
Mo1 B1 Mo2 74.5(2)
Ru1 B1 Mo2 70.8(2)
B2 B1 H1 120.8
Mo1 B1 H1 134.8
Ru1 B1 H1 110.8
Mo2 B1 H1 150.5
B3 B2 B1 121.2(6)
B3 B2 Mo2 73.1(3)
B1 B2 Mo2 77.7(4)
B3 B2 Mo1 61.8(3)
B1 B2 Mo1 63.0(3)
Mo2 B2 Mo1 78.2(2)
B3 B2 H2 119.9
B1 B2 H2 117.4
Mo2 B2 H2 133.2
Mo1 B2 H2 148.6
B4 B3 B2 122.0(5)
B4 B3 Mo1 76.6(4)
B2 B3 Mo1 72.5(3)
B4 B3 Mo2 65.4(3)
B2 B3 Mo2 60.9(3)
Mo1 B3 Mo2 77.8(2)
B4 B3 H3 116.6
B2 B3 H3 120.2
Mo1 B3 H3 134.3
Mo2 B3 H3 147.9
B3 B4 Se1 124.2(5)
B3 B4 Mo2 70.3(3)
Se1 B4 Mo2 78.3(3)
B3 B4 Mo1 59.5(3)
Se1 B4 Mo1 68.2(2)
Mo2 B4 Mo1 73.9(2)
B3 B4 H4 120.8
Se1 B4 H4 113.9
Mo2 B4 H4 136.6
Mo1 B4 H4 149.4
C5 C1 C2 107.3(6)
C5 C1 C7 125.8(7)
C2 C1 C7 126.5(7)
C5 C1 Mo1 73.0(3)
C2 C1 Mo1 71.5(3)
C7 C1 Mo1 126.3(5)
C3 C2 C1 107.6(6)
C3 C2 C8 126.4(7)
C1 C2 C8 125.8(7)
C3 C2 Mo1 72.8(3)
C1 C2 Mo1 72.9(3)
C8 C2 Mo1 123.7(5)
C4 C3 C2 107.9(6)
C4 C3 C9 125.4(7)
C2 C3 C9 126.2(7)
C4 C3 Mo1 72.8(3)
C2 C3 Mo1 71.7(3)
C9 C3 Mo1 127.7(5)
C5 C4 C3 108.5(6)
C5 C4 C10 125.2(6)
C3 C4 C10 126.0(6)
C5 C4 Mo1 73.0(3)
C3 C4 Mo1 72.2(3)
C10 C4 Mo1 125.6(4)
C4 C5 C1 108.7(5)
C4 C5 C6 124.5(6)
C1 C5 C6 126.6(7)
C4 C5 Mo1 72.3(3)
C1 C5 Mo1 71.9(3)
C6 C5 Mo1 126.1(4)
C5 C6 H6A 109.5
C5 C6 H6B 109.5
H6A C6 H6B 109.5
C5 C6 H6C 109.5
H6A C6 H6C 109.5
H6B C6 H6C 109.5
C1 C7 H7A 109.5
C1 C7 H7B 109.5
H7A C7 H7B 109.5
C1 C7 H7C 109.5
H7A C7 H7C 109.5
H7B C7 H7C 109.5
C2 C8 H8A 109.5
C2 C8 H8B 109.5
H8A C8 H8B 109.5
C2 C8 H8C 109.5
H8A C8 H8C 109.5
H8B C8 H8C 109.5
C3 C9 H9A 109.5
C3 C9 H9B 109.5
H9A C9 H9B 109.5
C3 C9 H9C 109.5
H9A C9 H9C 109.5
H9B C9 H9C 109.5
C4 C10 H10A 109.5
C4 C10 H10B 109.5
H10A C10 H10B 109.5
C4 C10 H10C 109.5
H10A C10 H10C 109.5
H10B C10 H10C 109.5
C15 C11 C12 107.9(5)
C15 C11 C17 126.6(6)
C12 C11 C17 125.2(6)
C15 C11 Mo2 73.0(3)
C12 C11 Mo2 71.2(3)
C17 C11 Mo2 126.1(5)
C13 C12 C11 108.3(5)
C13 C12 C18 126.3(6)
C11 C12 C18 124.9(6)
C13 C12 Mo2 72.5(3)
C11 C12 Mo2 73.6(3)
C18 C12 Mo2 126.3(5)
C12 C13 C14 107.9(6)
C12 C13 C19 125.1(6)
C14 C13 C19 126.7(6)
C12 C13 Mo2 72.3(3)
C14 C13 Mo2 72.2(3)
C19 C13 Mo2 125.6(5)
C13 C14 C15 107.8(6)
C13 C14 C20 126.2(6)
C15 C14 C20 125.7(6)
C13 C14 Mo2 72.4(3)
C15 C14 Mo2 73.9(3)
C20 C14 Mo2 125.1(5)
C11 C15 C14 108.1(6)
C11 C15 C16 126.3(6)
C14 C15 C16 124.9(6)
C11 C15 Mo2 72.3(3)
C14 C15 Mo2 70.9(3)
C16 C15 Mo2 130.0(5)
C15 C16 H16A 109.5
C15 C16 H16B 109.5
H16A C16 H16B 109.5
C15 C16 H16C 109.5
H16A C16 H16C 109.5
H16B C16 H16C 109.5
C11 C17 H17A 109.5
C11 C17 H17B 109.5
H17A C17 H17B 109.5
C11 C17 H17C 109.5
H17A C17 H17C 109.5
H17B C17 H17C 109.5
C12 C18 H18A 109.5
C12 C18 H18B 109.5
H18A C18 H18B 109.5
C12 C18 H18C 109.5
H18A C18 H18C 109.5
H18B C18 H18C 109.5
C13 C19 H19A 109.5
C13 C19 H19B 109.5
H19A C19 H19B 109.5
C13 C19 H19C 109.5
H19A C19 H19C 109.5
H19B C19 H19C 109.5
C14 C20 H20A 109.5
C14 C20 H20B 109.5
H20A C20 H20B 109.5
C14 C20 H20C 109.5
H20A C20 H20C 109.5
H20B C20 H20C 109.5
O1 C21 Ru1 173.8(8)
O2 C22 Ru1 177.1(6)
O3 C23 Ru1 176.9(7)
B3 Mo1 B1 89.3(3)
B3 Mo1 B2 45.8(3)
B1 Mo1 B2 45.5(3)
B3 Mo1 C2 107.4(3)
B1 Mo1 C2 150.8(2)
B2 Mo1 C2 137.6(3)
B3 Mo1 C3 86.6(2)
B1 Mo1 C3 126.2(3)
B2 Mo1 C3 102.8(2)
C2 Mo1 C3 35.5(2)
B3 Mo1 C1 142.5(2)
B1 Mo1 C1 121.8(3)
B2 Mo1 C1 148.6(2)
C2 Mo1 C1 35.6(2)
C3 Mo1 C1 58.9(2)
B3 Mo1 C4 102.3(3)
B1 Mo1 C4 94.9(2)
B2 Mo1 C4 91.6(2)
C2 Mo1 C4 58.7(2)
C3 Mo1 C4 35.0(2)
C1 Mo1 C4 58.4(2)
B3 Mo1 C5 136.9(3)
B1 Mo1 C5 92.7(2)
B2 Mo1 C5 114.3(2)
C2 Mo1 C5 58.6(2)
C3 Mo1 C5 58.1(2)
C1 Mo1 C5 35.1(2)
C4 Mo1 C5 34.6(2)
B3 Mo1 B4 43.8(3)
B1 Mo1 B4 106.9(3)
B2 Mo1 B4 79.5(3)
C2 Mo1 B4 101.7(2)
C3 Mo1 B4 106.5(2)
C1 Mo1 B4 128.2(3)
C4 Mo1 B4 137.5(3)
C5 Mo1 B4 160.3(2)
B3 Mo1 Se1 91.5(2)
B1 Mo1 Se1 100.3(2)
B2 Mo1 Se1 108.79(17)
C2 Mo1 Se1 102.99(17)
C3 Mo1 Se1 133.38(17)
C1 Mo1 Se1 101.64(16)
C4 Mo1 Se1 159.58(16)
C5 Mo1 Se1 130.12(17)
B4 Mo1 Se1 49.55(19)
B3 Mo1 Mo2 53.93(18)
B1 Mo1 Mo2 56.99(18)
B2 Mo1 Mo2 47.70(17)
C2 Mo1 Mo2 151.78(17)
C3 Mo1 Mo2 140.23(16)
C1 Mo1 Mo2 159.84(16)
C4 Mo1 Mo2 139.22(16)
C5 Mo1 Mo2 149.59(15)
B4 Mo1 Mo2 50.12(18)
Se1 Mo1 Mo2 61.20(2)
B3 Mo1 Ru1 111.02(18)
B1 Mo1 Ru1 50.8(2)
B2 Mo1 Ru1 86.21(17)
C2 Mo1 Ru1 135.67(19)
C3 Mo1 Ru1 161.23(16)
C1 Mo1 Ru1 105.26(16)
C4 Mo1 Ru1 129.88(17)
C5 Mo1 Ru1 103.22(15)
B4 Mo1 Ru1 91.24(19)
Se1 Mo1 Ru1 55.40(2)
Mo2 Mo1 Ru1 57.099(16)
B2 Mo2 B4 88.1(3)
B2 Mo2 B3 46.0(3)
B4 Mo2 B3 44.3(3)
B2 Mo2 C12 121.5(3)
B4 Mo2 C12 90.3(2)
B3 Mo2 C12 100.9(2)
B2 Mo2 C14 88.9(3)
B4 Mo2 C14 140.8(3)
B3 Mo2 C14 113.7(2)
C12 Mo2 C14 58.8(2)
B2 Mo2 C13 89.8(3)
B4 Mo2 C13 105.5(3)
B3 Mo2 C13 89.7(2)
C12 Mo2 C13 35.3(2)
C14 Mo2 C13 35.4(2)
B2 Mo2 C11 146.0(3)
B4 Mo2 C11 110.6(2)
B3 Mo2 C11 135.5(2)
C12 Mo2 C11 35.2(2)
C14 Mo2 C11 58.5(2)
C13 Mo2 C11 58.5(2)
B2 Mo2 C15 120.0(3)
B4 Mo2 C15 145.1(2)
B3 Mo2 C15 147.3(2)
C12 Mo2 C15 58.2(2)
C14 Mo2 C15 35.2(2)
C13 Mo2 C15 58.4(2)
C11 Mo2 C15 34.7(2)
B2 Mo2 B1 44.3(3)
B4 Mo2 B1 104.2(3)
B3 Mo2 B1 79.3(2)
C12 Mo2 B1 157.9(2)
C14 Mo2 B1 100.5(2)
C13 Mo2 B1 123.1(3)
C11 Mo2 B1 143.0(2)
C15 Mo2 B1 110.4(2)
B2 Mo2 Se1 108.5(2)
B4 Mo2 Se1 48.3(2)
B3 Mo2 Se1 83.15(18)
C12 Mo2 Se1 113.08(16)
C14 Mo2 Se1 161.84(16)
C13 Mo2 Se1 145.27(17)
C11 Mo2 Se1 105.00(15)
C15 Mo2 Se1 126.82(16)
B1 Mo2 Se1 88.96(19)
B2 Mo2 Ru1 95.5(2)
B4 Mo2 Ru1 100.6(2)
B3 Mo2 Ru1 112.41(18)
C12 Mo2 Ru1 141.90(16)
C14 Mo2 Ru1 118.61(16)
C13 Mo2 Ru1 153.58(16)
C11 Mo2 Ru1 107.92(16)
C15 Mo2 Ru1 97.06(15)
B1 Mo2 Ru1 52.33(19)
Se1 Mo2 Ru1 56.07(2)
B2 Mo2 Mo1 54.1(2)
B4 Mo2 Mo1 55.96(19)
B3 Mo2 Mo1 48.31(18)
C12 Mo2 Mo1 144.48(16)
C14 Mo2 Mo1 142.00(16)
C13 Mo2 Mo1 136.33(16)
C11 Mo2 Mo1 159.46(15)
C15 Mo2 Mo1 157.28(15)
B1 Mo2 Mo1 48.50(17)
Se1 Mo2 Mo1 54.551(19)
Ru1 Mo2 Mo1 64.114(18)
C23 Ru1 C22 93.6(3)
C23 Ru1 C21 94.3(4)
C22 Ru1 C21 97.0(3)
C23 Ru1 B1 73.1(3)
C22 Ru1 B1 147.8(3)
C21 Ru1 B1 112.8(3)
C23 Ru1 Se1 161.7(3)
C22 Ru1 Se1 88.4(2)
C21 Ru1 Se1 103.6(3)
B1 Ru1 Se1 95.78(17)
C23 Ru1 Mo2 100.2(3)
C22 Ru1 Mo2 98.8(2)
C21 Ru1 Mo2 157.8(2)
B1 Ru1 Mo2 56.85(17)
Se1 Ru1 Mo2 61.48(2)
C23 Ru1 Mo1 119.3(2)
C22 Ru1 Mo1 141.7(2)
C21 Ru1 Mo1 99.4(2)
B1 Ru1 Mo1 47.04(18)
Se1 Ru1 Mo1 54.13(2)
Mo2 Ru1 Mo1 58.787(16)
B4 Se1 Mo1 62.3(2)
B4 Se1 Ru1 111.4(2)
Mo1 Se1 Ru1 70.47(2)
B4 Se1 Mo2 53.5(2)
Mo1 Se1 Mo2 64.25(2)
Ru1 Se1 Mo2 62.45(2)

loop_
_geom_bond_atom_site_label_1
_geom_bond_atom_site_label_2
_geom_bond_distance
B1 B2 1.725(10)
B1 Mo1 2.155(7)
B1 Ru1 2.282(8)
B1 Mo2 2.413(7)
B1 H1 1.1000
B2 B3 1.724(10)
B2 Mo2 2.095(7)
B2 Mo1 2.293(7)
B2 H2 1.1000
B3 B4 1.703(10)
B3 Mo1 2.119(7)
B3 Mo2 2.294(7)
B3 H3 1.1000
B4 Se1 2.056(8)
B4 Mo2 2.215(8)
B4 Mo1 2.392(7)
B4 H4 1.1000
C1 C5 1.414(9)
C1 C2 1.426(9)
C1 C7 1.497(9)
C1 Mo1 2.339(6)
C2 C3 1.421(9)
C2 C8 1.499(10)
C2 Mo1 2.321(6)
C3 C4 1.407(9)
C3 C9 1.511(9)
C3 Mo1 2.336(6)
C4 C5 1.398(9)
C4 C10 1.516(9)
C4 Mo1 2.344(6)
C5 C6 1.505(8)
C5 Mo1 2.353(6)
C6 H6A 0.9600
C6 H6B 0.9600
C6 H6C 0.9600
C7 H7A 0.9600
C7 H7B 0.9600
C7 H7C 0.9600
C8 H8A 0.9600
C8 H8B 0.9600
C8 H8C 0.9600
C9 H9A 0.9600
C9 H9B 0.9600
C9 H9C 0.9600
C10 H10A 0.9600
C10 H10B 0.9600
C10 H10C 0.9600
C11 C15 1.412(9)
C11 C12 1.421(9)
C11 C17 1.515(9)
C11 Mo2 2.366(6)
C12 C13 1.415(9)
C12 C18 1.499(9)
C12 Mo2 2.334(6)
C13 C14 1.422(9)
C13 C19 1.493(9)
C13 Mo2 2.337(6)
C14 C15 1.425(9)
C14 C20 1.501(9)
C14 Mo2 2.335(6)
C15 C16 1.511(9)
C15 Mo2 2.375(6)
C16 H16A 0.9600
C16 H16B 0.9600
C16 H16C 0.9600
C17 H17A 0.9600
C17 H17B 0.9600
C17 H17C 0.9600
C18 H18A 0.9600
C18 H18B 0.9600
C18 H18C 0.9600
C19 H19A 0.9600
C19 H19B 0.9600
C19 H19C 0.9600
C20 H20A 0.9600
C20 H20B 0.9600
C20 H20C 0.9600
C21 O1 1.133(9)
C21 Ru1 1.931(8)
C22 O2 1.133(8)
C22 Ru1 1.915(7)
C23 O3 1.151(9)
C23 Ru1 1.850(8)
Mo1 Se1 2.5083(8)
Mo1 Mo2 2.7733(7)
Mo1 Ru1 2.9173(7)
Mo2 Se1 2.6982(8)
Mo2 Ru1 2.7226(7)
Ru1 Se1 2.5478(8)

loop_
_geom_torsion_atom_site_label_1
_geom_torsion_atom_site_label_2
_geom_torsion_atom_site_label_3
_geom_torsion_atom_site_label_4
_geom_torsion
Mo1 B1 B2 B3 21.6(5)
Ru1 B1 B2 B3 -43.0(8)
Mo2 B1 B2 B3 -61.3(5)
Mo1 B1 B2 Mo2 82.9(2)
Ru1 B1 B2 Mo2 18.3(5)
Ru1 B1 B2 Mo1 -64.6(4)
Mo2 B1 B2 Mo1 -82.9(2)
B1 B2 B3 B4 39.2(9)
Mo2 B2 B3 B4 -24.4(6)
Mo1 B2 B3 B4 61.1(5)
B1 B2 B3 Mo1 -21.9(5)
Mo2 B2 B3 Mo1 -85.5(2)
B1 B2 B3 Mo2 63.6(5)
Mo1 B2 B3 Mo2 85.5(2)
B2 B3 B4 Se1 -36.2(9)
Mo1 B3 B4 Se1 22.8(5)
Mo2 B3 B4 Se1 -59.7(4)
B2 B3 B4 Mo2 23.4(5)
Mo1 B3 B4 Mo2 82.49(19)
B2 B3 B4 Mo1 -59.1(5)
Mo2 B3 B4 Mo1 -82.49(19)
C5 C1 C2 C3 0.3(7)
C7 C1 C2 C3 -173.1(6)
Mo1 C1 C2 C3 65.0(4)
C5 C1 C2 C8 175.7(6)
C7 C1 C2 C8 2.3(11)
Mo1 C1 C2 C8 -119.6(7)
C5 C1 C2 Mo1 -64.7(4)
C7 C1 C2 Mo1 121.9(7)
C1 C2 C3 C4 -0.8(7)
C8 C2 C3 C4 -176.1(6)
Mo1 C2 C3 C4 64.3(4)
C1 C2 C3 C9 171.2(6)
C8 C2 C3 C9 -4.1(11)
Mo1 C2 C3 C9 -123.7(6)
C1 C2 C3 Mo1 -65.0(4)
C8 C2 C3 Mo1 119.6(7)
C2 C3 C4 C5 1.0(7)
C9 C3 C4 C5 -171.1(6)
Mo1 C3 C4 C5 64.5(4)
C2 C3 C4 C10 175.0(6)
C9 C3 C4 C10 2.9(10)
Mo1 C3 C4 C10 -121.5(6)
C2 C3 C4 Mo1 -63.5(4)
C9 C3 C4 Mo1 124.4(6)
C3 C4 C5 C1 -0.8(7)
C10 C4 C5 C1 -174.9(6)
Mo1 C4 C5 C1 63.2(4)
C3 C4 C5 C6 173.9(6)
C10 C4 C5 C6 -0.1(10)
Mo1 C4 C5 C6 -122.1(6)
C3 C4 C5 Mo1 -63.9(4)
C10 C4 C5 Mo1 122.0(6)
C2 C1 C5 C4 0.3(7)
C7 C1 C5 C4 173.7(6)
Mo1 C1 C5 C4 -63.4(4)
C2 C1 C5 C6 -174.3(6)
C7 C1 C5 C6 -0.9(10)
Mo1 C1 C5 C6 122.0(6)
C2 C1 C5 Mo1 63.7(4)
C7 C1 C5 Mo1 -122.9(6)
C15 C11 C12 C13 -0.4(7)
C17 C11 C12 C13 173.9(6)
Mo2 C11 C12 C13 -64.7(4)
C15 C11 C12 C18 -172.6(6)
C17 C11 C12 C18 1.7(10)
Mo2 C11 C12 C18 123.2(6)
C15 C11 C12 Mo2 64.2(4)
C17 C11 C12 Mo2 -121.4(6)
C11 C12 C13 C14 1.6(7)
C18 C12 C13 C14 173.6(6)
Mo2 C12 C13 C14 -63.9(4)
C11 C12 C13 C19 -173.0(6)
C18 C12 C13 C19 -1.0(10)
Mo2 C12 C13 C19 121.5(6)
C11 C12 C13 Mo2 65.4(4)
C18 C12 C13 Mo2 -122.6(7)
C12 C13 C14 C15 -2.1(7)
C19 C13 C14 C15 172.4(6)
Mo2 C13 C14 C15 -66.0(4)
C12 C13 C14 C20 -175.1(6)
C19 C13 C14 C20 -0.6(11)
Mo2 C13 C14 C20 121.0(7)
C12 C13 C14 Mo2 63.9(4)
C19 C13 C14 Mo2 -121.6(6)
C12 C11 C15 C14 -0.8(7)
C17 C11 C15 C14 -175.1(6)
Mo2 C11 C15 C14 62.2(4)
C12 C11 C15 C16 169.9(6)
C17 C11 C15 C16 -4.4(10)
Mo2 C11 C15 C16 -127.1(6)
C12 C11 C15 Mo2 -63.1(4)
C17 C11 C15 Mo2 122.7(6)
C13 C14 C15 C11 1.8(7)
C20 C14 C15 C11 174.9(6)
Mo2 C14 C15 C11 -63.1(4)
C13 C14 C15 C16 -169.1(6)
C20 C14 C15 C16 4.0(10)
Mo2 C14 C15 C16 126.0(6)
C13 C14 C15 Mo2 64.9(4)
C20 C14 C15 Mo2 -122.0(7)
